data_4035200
loop_
_publ_author_name
'Sakthivel, Shanmugam'
'Balamurugan, Rengarajan'

_publ_section_title
;
 Annulation of a Highly Functionalized Diazo Building Block with Indoles
 under Sc(OTf)<sub>3</sub>/Rh<sub>2</sub>(OAc)<sub>4</sub> Multicatalysis
 through Michael Addition/Cyclization Sequence.
;
_journal_issue 19
_journal_name_full 'The Journal of organic chemistry'
_journal_page_first 12171
_journal_page_last 12183
_journal_paper_doi 10.1021/acs.joc.8b02127
_journal_volume 83
_journal_year 2018
_chemical_formula_sum 'C24 H20 N2 O4'
_chemical_formula_weight 400.42
_space_group_crystal_system monoclinic
_space_group_IT_number 14
_space_group_name_Hall '-P 2yn'
_space_group_name_H-M_alt 'P 1 21/n 1'
_atom_sites_solution_hydrogens mixed
_audit_creation_method SHELXL-2016/6
_cell_angle_alpha 90
_cell_angle_beta 90.1040(10)
_cell_angle_gamma 90
_cell_formula_units_Z 4
_cell_length_a 7.7691(2)
_cell_length_b 16.2565(5)
_cell_length_c 15.0511(5)
_cell_measurement_reflns_used 9384
_cell_measurement_temperature 100(2)
_cell_measurement_theta_max 25.03
_cell_measurement_theta_min 2.71
_cell_volume 1900.93(10)
_computing_cell_refinement 'Bruker SAINT'
_computing_data_collection 'Bruker APEX2'
_computing_data_reduction 'Bruker SAINT'
_computing_molecular_graphics 'Bruker SHELXTL'
_computing_publication_material 'Bruker SHELXTL'
_computing_structure_refinement 'SHELXL-2016/6 (Sheldrick, 2016)'
_computing_structure_solution 'SHELXT 2014/5 (Sheldrick, 2014)'
_diffrn_ambient_temperature 100(2)
_diffrn_measured_fraction_theta_full 0.991
_diffrn_measured_fraction_theta_max 0.991
_diffrn_measurement_device_type 'Bruker APEX-II CCD'
_diffrn_measurement_method '\f and \w scans'
_diffrn_radiation_type MoK\a
_diffrn_radiation_wavelength 0.71073
_diffrn_reflns_av_R_equivalents 0.0229
_diffrn_reflns_av_unetI/netI 0.0178
_diffrn_reflns_Laue_measured_fraction_full 0.991
_diffrn_reflns_Laue_measured_fraction_max 0.991
_diffrn_reflns_limit_h_max 8
_diffrn_reflns_limit_h_min -9
_diffrn_reflns_limit_k_max 19
_diffrn_reflns_limit_k_min -19
_diffrn_reflns_limit_l_max 17
_diffrn_reflns_limit_l_min -17
_diffrn_reflns_number 15499
_diffrn_reflns_point_group_measured_fraction_full 0.991
_diffrn_reflns_point_group_measured_fraction_max 0.991
_diffrn_reflns_theta_full 25.056
_diffrn_reflns_theta_max 25.056
_diffrn_reflns_theta_min 2.707
_exptl_absorpt_coefficient_mu 0.096
_exptl_crystal_colour yellow
_exptl_crystal_density_diffrn 1.399
_exptl_crystal_description needle
_exptl_crystal_F_000 840
_refine_diff_density_max 0.229
_refine_diff_density_min -0.256
_refine_diff_density_rms 0.044
_refine_ls_extinction_method none
_refine_ls_goodness_of_fit_ref 1.092
_refine_ls_hydrogen_treatment mixed
_refine_ls_matrix_type full
_refine_ls_number_parameters 279
_refine_ls_number_reflns 3339
_refine_ls_number_restraints 0
_refine_ls_restrained_S_all 1.092
_refine_ls_R_factor_all 0.0382
_refine_ls_R_factor_gt 0.0342
_refine_ls_shift/su_max 0.000
_refine_ls_shift/su_mean 0.000
_refine_ls_structure_factor_coef Fsqd
_refine_ls_weighting_details 'w=1/[\s^2^(Fo^2^)+(0.0411P)^2^+1.0217P] where P=(Fo^2^+2Fc^2^)/3'
_refine_ls_weighting_scheme calc
_refine_ls_wR_factor_gt 0.0885
_refine_ls_wR_factor_ref 0.0913
_reflns_Friedel_coverage 0.000
_reflns_number_gt 3031
_reflns_number_total 3339
_reflns_threshold_expression 'I > 2\s(I)'
_cod_data_source_file jo8b02127_si_003.cif
_cod_data_source_block shelx
_cod_original_sg_symbol_H-M 'P 21/n'
_cod_database_code 4035200
_shelx_shelxl_version_number 2016/6
_shelx_space_group_comment
;
The symmetry employed for this shelxl refinement is uniquely defined
by the following loop, which should always be used as a source of
symmetry information in preference to the above space-group names.
They are only intended as comments.
;

loop_
_space_group_symop_operation_xyz
'x, y, z'
'-x+1/2, y+1/2, -z+1/2'
'-x, -y, -z'
'x-1/2, -y-1/2, z-1/2'

loop_
_atom_site_label
_atom_site_type_symbol
_atom_site_fract_x
_atom_site_fract_y
_atom_site_fract_z
_atom_site_U_iso_or_equiv
_atom_site_adp_type
_atom_site_occupancy
_atom_site_site_symmetry_order
_atom_site_calc_flag
_atom_site_refinement_flags_posn
_atom_site_refinement_flags_adp
O2 O 0.99530(12) 0.31697(6) 0.52535(6) 0.0147(2) Uani 1 1 d . .
O4 O 0.42786(12) 0.59381(6) 0.72890(6) 0.0164(2) Uani 1 1 d . .
O1 O 0.90062(12) 0.37562(6) 0.39846(6) 0.0178(2) Uani 1 1 d . .
O3 O 0.61228(14) 0.69820(6) 0.70660(7) 0.0257(3) Uani 1 1 d . .
N2 N 0.72938(14) 0.52257(7) 0.40751(8) 0.0126(2) Uani 1 1 d . .
N1 N 0.91919(15) 0.38823(7) 0.68733(8) 0.0140(3) Uani 1 1 d . .
C8 C 0.74888(16) 0.50682(8) 0.49639(9) 0.0116(3) Uani 1 1 d . .
C12 C 0.83745(16) 0.44047(8) 0.53606(9) 0.0121(3) Uani 1 1 d . .
C11 C 0.83998(16) 0.44161(8) 0.62937(9) 0.0123(3) Uani 1 1 d . .
C6 C 0.58571(16) 0.62437(8) 0.47988(9) 0.0121(3) Uani 1 1 d . .
C10 C 0.75344(16) 0.50300(8) 0.68025(9) 0.0124(3) Uani 1 1 d . .
C7 C 0.66293(16) 0.56958(8) 0.54544(9) 0.0117(3) Uani 1 1 d . .
C17 C 0.88729(17) 0.41229(8) 0.77408(9) 0.0150(3) Uani 1 1 d . .
C16 C 0.78287(17) 0.48339(8) 0.77305(9) 0.0140(3) Uani 1 1 d . .
C9 C 0.66364(16) 0.56647(8) 0.63815(9) 0.0119(3) Uani 1 1 d . .
C1 C 0.48350(16) 0.69540(8) 0.48425(9) 0.0146(3) Uani 1 1 d . .
H1 H 0.451785 0.718122 0.540020 0.017 Uiso 1 1 calc R U
C5 C 0.63068(16) 0.59268(8) 0.39575(9) 0.0131(3) Uani 1 1 d . .
C13 C 0.91245(16) 0.37641(8) 0.47907(9) 0.0128(3) Uani 1 1 d . .
C21 C 0.73584(18) 0.51968(8) 0.85400(9) 0.0166(3) Uani 1 1 d . .
H21 H 0.665387 0.567439 0.854916 0.020 Uiso 1 1 calc R U
C4 C 0.57792(17) 0.62965(8) 0.31661(9) 0.0164(3) Uani 1 1 d . .
H4 H 0.610177 0.607641 0.260593 0.020 Uiso 1 1 calc R U
C22 C 0.56860(17) 0.62800(8) 0.69353(9) 0.0136(3) Uani 1 1 d . .
C2 C 0.42955(17) 0.73187(9) 0.40555(9) 0.0167(3) Uani 1 1 d . .
H2 H 0.359245 0.779630 0.407928 0.020 Uiso 1 1 calc R U
C3 C 0.47666(18) 0.69968(9) 0.32267(9) 0.0178(3) Uani 1 1 d . .
H3 H 0.438698 0.726211 0.269918 0.021 Uiso 1 1 calc R U
C14 C 1.07520(17) 0.25203(8) 0.47181(9) 0.0161(3) Uani 1 1 d . .
H14A H 1.169774 0.226415 0.506216 0.019 Uiso 1 1 calc R U
H14B H 1.125463 0.276659 0.417580 0.019 Uiso 1 1 calc R U
C18 C 0.94722(19) 0.37774(9) 0.85289(10) 0.0187(3) Uani 1 1 d . .
H18 H 1.018899 0.330395 0.852552 0.022 Uiso 1 1 calc R U
C20 C 0.79366(19) 0.48485(9) 0.93266(10) 0.0201(3) Uani 1 1 d . .
H20 H 0.761666 0.508775 0.987797 0.024 Uiso 1 1 calc R U
C23 C 0.32229(19) 0.64591(9) 0.78589(10) 0.0208(3) Uani 1 1 d . .
H23A H 0.276318 0.693221 0.751897 0.025 Uiso 1 1 calc R U
H23B H 0.391116 0.667114 0.836354 0.025 Uiso 1 1 calc R U
C19 C 0.89869(19) 0.41481(9) 0.93184(10) 0.0213(3) Uani 1 1 d . .
H19 H 0.937433 0.392271 0.986569 0.026 Uiso 1 1 calc R U
C15 C 0.94678(19) 0.18654(9) 0.44548(11) 0.0238(3) Uani 1 1 d . .
H15A H 1.004615 0.144336 0.409896 0.036 Uiso 1 1 calc R U
H15B H 0.898367 0.161310 0.499024 0.036 Uiso 1 1 calc R U
H15C H 0.854078 0.211528 0.410434 0.036 Uiso 1 1 calc R U
C24 C 0.1780(2) 0.59268(10) 0.81885(11) 0.0301(4) Uani 1 1 d . .
H24A H 0.102922 0.625043 0.857698 0.045 Uiso 1 1 calc R U
H24B H 0.111373 0.572103 0.768169 0.045 Uiso 1 1 calc R U
H24C H 0.225587 0.546130 0.852197 0.045 Uiso 1 1 calc R U
H1A H 0.973(2) 0.3453(12) 0.6715(12) 0.027(5) Uiso 1 1 d . .
H2A H 0.761(2) 0.4871(12) 0.3668(13) 0.031(5) Uiso 1 1 d . .

loop_
_atom_site_aniso_label
_atom_site_aniso_U_11
_atom_site_aniso_U_22
_atom_site_aniso_U_33
_atom_site_aniso_U_23
_atom_site_aniso_U_13
_atom_site_aniso_U_12
O2 0.0150(5) 0.0127(5) 0.0166(5) -0.0013(4) 0.0006(4) 0.0030(4)
O4 0.0158(5) 0.0173(5) 0.0161(5) -0.0060(4) 0.0043(4) -0.0002(4)
O1 0.0203(5) 0.0181(5) 0.0151(5) -0.0015(4) -0.0004(4) 0.0032(4)
O3 0.0314(6) 0.0129(5) 0.0327(6) -0.0036(4) 0.0079(5) -0.0017(4)
N2 0.0135(5) 0.0129(6) 0.0114(6) -0.0006(5) 0.0003(4) 0.0001(4)
N1 0.0160(6) 0.0114(6) 0.0147(6) 0.0000(5) -0.0018(5) 0.0025(5)
C8 0.0090(6) 0.0123(6) 0.0134(7) 0.0000(5) -0.0004(5) -0.0043(5)
C12 0.0094(6) 0.0123(6) 0.0147(7) 0.0000(5) 0.0001(5) -0.0026(5)
C11 0.0099(6) 0.0109(6) 0.0160(7) 0.0011(5) -0.0013(5) -0.0031(5)
C6 0.0099(6) 0.0119(6) 0.0146(7) 0.0008(5) -0.0011(5) -0.0038(5)
C10 0.0110(6) 0.0127(6) 0.0134(7) -0.0002(5) -0.0001(5) -0.0035(5)
C7 0.0088(6) 0.0110(6) 0.0152(7) 0.0000(5) -0.0003(5) -0.0027(5)
C17 0.0163(7) 0.0127(7) 0.0159(7) 0.0003(5) -0.0026(5) -0.0038(5)
C16 0.0137(6) 0.0129(6) 0.0153(7) 0.0009(5) -0.0018(5) -0.0040(5)
C9 0.0100(6) 0.0113(6) 0.0143(7) -0.0006(5) 0.0005(5) -0.0034(5)
C1 0.0122(6) 0.0130(7) 0.0185(7) -0.0011(5) 0.0001(5) -0.0027(5)
C5 0.0103(6) 0.0127(7) 0.0162(7) 0.0005(5) -0.0007(5) -0.0030(5)
C13 0.0096(6) 0.0126(7) 0.0162(7) 0.0010(5) -0.0008(5) -0.0026(5)
C21 0.0188(7) 0.0148(7) 0.0163(7) -0.0009(6) -0.0013(5) -0.0020(5)
C4 0.0170(7) 0.0171(7) 0.0150(7) 0.0018(5) -0.0009(5) -0.0040(5)
C22 0.0155(7) 0.0131(7) 0.0122(7) 0.0016(5) -0.0025(5) 0.0002(5)
C2 0.0139(6) 0.0126(7) 0.0235(8) 0.0033(6) -0.0020(5) -0.0008(5)
C3 0.0181(7) 0.0173(7) 0.0180(7) 0.0060(6) -0.0043(6) -0.0032(6)
C14 0.0160(7) 0.0133(7) 0.0191(7) -0.0030(5) 0.0024(5) 0.0040(5)
C18 0.0231(7) 0.0129(7) 0.0202(8) 0.0019(6) -0.0063(6) -0.0010(6)
C20 0.0270(8) 0.0198(7) 0.0136(7) -0.0014(6) -0.0019(6) -0.0040(6)
C23 0.0220(7) 0.0232(8) 0.0171(7) -0.0076(6) 0.0042(6) 0.0060(6)
C19 0.0292(8) 0.0193(7) 0.0152(7) 0.0036(6) -0.0081(6) -0.0044(6)
C15 0.0223(8) 0.0171(7) 0.0320(9) -0.0065(6) 0.0020(6) 0.0001(6)
C24 0.0342(9) 0.0314(9) 0.0249(9) 0.0010(7) 0.0158(7) 0.0060(7)

loop_
_atom_type_symbol
_atom_type_description
_atom_type_scat_dispersion_real
_atom_type_scat_dispersion_imag
_atom_type_scat_source
C C 0.0033 0.0016 'International Tables Vol C Tables 4.2.6.8 and 6.1.1.4'
H H 0.0000 0.0000 'International Tables Vol C Tables 4.2.6.8 and 6.1.1.4'
N N 0.0061 0.0033 'International Tables Vol C Tables 4.2.6.8 and 6.1.1.4'
O O 0.0106 0.0060 'International Tables Vol C Tables 4.2.6.8 and 6.1.1.4'

loop_
_geom_angle_atom_site_label_1
_geom_angle_atom_site_label_2
_geom_angle_atom_site_label_3
_geom_angle
C13 O2 C14 115.63(10)
C22 O4 C23 116.97(11)
C8 N2 C5 109.80(11)
C8 N2 H2A 121.9(12)
C5 N2 H2A 127.5(12)
C11 N1 C17 109.82(11)
C11 N1 H1A 124.2(12)
C17 N1 H1A 125.9(12)
N2 C8 C12 127.50(12)
N2 C8 C7 108.71(11)
C12 C8 C7 123.79(12)
C11 C12 C8 114.76(12)
C11 C12 C13 126.01(12)
C8 C12 C13 119.20(12)
N1 C11 C12 129.16(12)
N1 C11 C10 108.16(12)
C12 C11 C10 122.69(12)
C1 C6 C5 118.91(12)
C1 C6 C7 134.71(13)
C5 C6 C7 106.38(11)
C9 C10 C11 120.57(12)
C9 C10 C16 132.60(13)
C11 C10 C16 106.82(11)
C9 C7 C8 119.37(12)
C9 C7 C6 134.38(12)
C8 C7 C6 106.22(11)
N1 C17 C18 128.97(13)
N1 C17 C16 108.93(12)
C18 C17 C16 122.07(13)
C21 C16 C17 119.03(12)
C21 C16 C10 134.68(13)
C17 C16 C10 106.26(12)
C7 C9 C10 118.75(12)
C7 C9 C22 122.07(12)
C10 C9 C22 119.16(12)
C2 C1 C6 118.78(13)
C2 C1 H1 120.6
C6 C1 H1 120.6
N2 C5 C4 128.71(13)
N2 C5 C6 108.88(11)
C4 C5 C6 122.40(12)
O1 C13 O2 122.74(12)
O1 C13 C12 124.05(12)
O2 C13 C12 113.21(11)
C20 C21 C16 119.04(13)
C20 C21 H21 120.5
C16 C21 H21 120.5
C3 C4 C5 117.61(13)
C3 C4 H4 121.2
C5 C4 H4 121.2
O3 C22 O4 123.91(13)
O3 C22 C9 125.71(12)
O4 C22 C9 110.37(11)
C1 C2 C3 121.38(13)
C1 C2 H2 119.3
C3 C2 H2 119.3
C4 C3 C2 120.92(13)
C4 C3 H3 119.5
C2 C3 H3 119.5
O2 C14 C15 111.79(11)
O2 C14 H14A 109.3
C15 C14 H14A 109.3
O2 C14 H14B 109.3
C15 C14 H14B 109.3
H14A C14 H14B 107.9
C19 C18 C17 117.66(13)
C19 C18 H18 121.2
C17 C18 H18 121.2
C21 C20 C19 120.82(14)
C21 C20 H20 119.6
C19 C20 H20 119.6
O4 C23 C24 106.29(12)
O4 C23 H23A 110.5
C24 C23 H23A 110.5
O4 C23 H23B 110.5
C24 C23 H23B 110.5
H23A C23 H23B 108.7
C18 C19 C20 121.37(13)
C18 C19 H19 119.3
C20 C19 H19 119.3
C14 C15 H15A 109.5
C14 C15 H15B 109.5
H15A C15 H15B 109.5
C14 C15 H15C 109.5
H15A C15 H15C 109.5
H15B C15 H15C 109.5
C23 C24 H24A 109.5
C23 C24 H24B 109.5
H24A C24 H24B 109.5
C23 C24 H24C 109.5
H24A C24 H24C 109.5
H24B C24 H24C 109.5

loop_
_geom_bond_atom_site_label_1
_geom_bond_atom_site_label_2
_geom_bond_distance
O2 C13 1.3533(16)
O2 C14 1.4667(16)
O4 C22 1.3379(16)
O4 C23 1.4589(16)
O1 C13 1.2167(17)
O3 C22 1.2066(17)
N2 C8 1.3702(17)
N2 C5 1.3849(18)
N2 H2A 0.88(2)
N1 C11 1.3751(17)
N1 C17 1.3858(18)
N1 H1A 0.849(19)
C8 C12 1.4114(18)
C8 C7 1.4260(18)
C12 C11 1.4045(19)
C12 C13 1.4703(19)
C11 C10 1.4270(19)
C6 C1 1.4030(19)
C6 C5 1.4116(19)
C6 C7 1.4577(18)
C10 C9 1.3968(19)
C10 C16 1.4505(19)
C7 C9 1.3963(19)
C17 C18 1.392(2)
C17 C16 1.4121(19)
C16 C21 1.403(2)
C9 C22 1.4977(18)
C1 C2 1.389(2)
C1 H1 0.9500
C5 C4 1.3950(19)
C21 C20 1.386(2)
C21 H21 0.9500
C4 C3 1.387(2)
C4 H4 0.9500
C2 C3 1.402(2)
C2 H2 0.9500
C3 H3 0.9500
C14 C15 1.5114(19)
C14 H14A 0.9900
C14 H14B 0.9900
C18 C19 1.385(2)
C18 H18 0.9500
C20 C19 1.401(2)
C20 H20 0.9500
C23 C24 1.501(2)
C23 H23A 0.9900
C23 H23B 0.9900
C19 H19 0.9500
C15 H15A 0.9800
C15 H15B 0.9800
C15 H15C 0.9800
C24 H24A 0.9800
C24 H24B 0.9800
C24 H24C 0.9800
